data_2017069
loop_
_publ_author_name
'Galicia Aguilar, Jos\'e Alberto'
'Bern\`es, Sylvain'

_publ_section_title
;
 Dimorphic forms of 3,6-dinitrodurene in a single space group
;
_journal_coeditor_code SQ3188
_journal_issue 4
_journal_name_full 'Acta Crystallographica Section C'
_journal_page_first o176
_journal_page_last o178
_journal_paper_doi 10.1107/S0108270109008439
_journal_volume 65
_journal_year 2009
_chemical_formula_iupac 'C10 H12 N2 O4'
_chemical_formula_moiety 'C10 H12 N2 O4'
_chemical_formula_sum 'C10 H12 N2 O4'
_chemical_formula_weight 224.22
_chemical_melting_point 485.9
_chemical_name_common 3,6-Dinitrodurene
_chemical_name_systematic
;
1,2,4,5-tetramethyl-3,6-dinitrobenzene
;
_space_group_IT_number 15
_symmetry_cell_setting monoclinic
_symmetry_space_group_name_Hall '-C 2yc'
_symmetry_space_group_name_H-M 'C 1 2/c 1'
_atom_sites_solution_hydrogens difmap
_atom_sites_solution_primary direct
_atom_sites_solution_secondary difmap
_cell_angle_alpha 90.00
_cell_angle_beta 100.131(8)
_cell_angle_gamma 90.00
_cell_formula_units_Z 8
_cell_length_a 15.1088(11)
_cell_length_b 8.9454(5)
_cell_length_c 15.9300(13)
_cell_measurement_pressure 101(2)
_cell_measurement_reflns_used 3138
_cell_measurement_temperature 180(2)
_cell_measurement_theta_max 32.1
_cell_measurement_theta_min 2.62
_cell_volume 2119.4(3)
_computing_cell_refinement 'CrysAlis RED (Oxford Diffraction, 2007)'
_computing_data_collection 'CrysAlis CCD (Oxford Diffraction, 2007)'
_computing_data_reduction 'CrysAlis RED (Oxford Diffraction, 2007)'
_computing_molecular_graphics 'SHELXL97 (Sheldrick, 2008) and Mercury (Macrae <i>et al.</i>,  2008)'
_computing_publication_material 'SHELXL97 (Sheldrick, 2008)'
_computing_structure_refinement 'SHELXL97 (Sheldrick, 2008)'
_computing_structure_solution 'SHELXS97 (Sheldrick, 2008)'
_diffrn_ambient_temperature 180(2)
_diffrn_detector_area_resol_mean 8.2632
_diffrn_measured_fraction_theta_full 0.997
_diffrn_measured_fraction_theta_max 0.997
_diffrn_measurement_device_type 'Oxford-Diffraction Xcalibur'
_diffrn_measurement_method '\w and \f'
_diffrn_radiation_monochromator graphite
_diffrn_radiation_source 'fine-focus sealed tube'
_diffrn_radiation_type MoK\a
_diffrn_radiation_wavelength 0.71073
_diffrn_reflns_av_R_equivalents 0.0615
_diffrn_reflns_av_sigmaI/netI 0.0528
_diffrn_reflns_limit_h_max 18
_diffrn_reflns_limit_h_min -13
_diffrn_reflns_limit_k_max 11
_diffrn_reflns_limit_k_min -11
_diffrn_reflns_limit_l_max 19
_diffrn_reflns_limit_l_min -19
_diffrn_reflns_number 7776
_diffrn_reflns_theta_full 26.37
_diffrn_reflns_theta_max 26.37
_diffrn_reflns_theta_min 2.66
_exptl_absorpt_coefficient_mu 0.110
_exptl_absorpt_correction_type none
_exptl_crystal_colour colourless
_exptl_crystal_density_diffrn 1.405
_exptl_crystal_density_method 'not measured'
_exptl_crystal_description 'flattened box'
_exptl_crystal_F_000 944
_exptl_crystal_size_max 0.463
_exptl_crystal_size_mid 0.336
_exptl_crystal_size_min 0.134
_refine_diff_density_max 0.210
_refine_diff_density_min -0.190
_refine_ls_extinction_method none
_refine_ls_goodness_of_fit_ref 1.077
_refine_ls_hydrogen_treatment refall
_refine_ls_matrix_type full
_refine_ls_number_constraints 0
_refine_ls_number_parameters 182
_refine_ls_number_reflns 2155
_refine_ls_number_restraints 0
_refine_ls_restrained_S_all 1.077
_refine_ls_R_factor_all 0.0695
_refine_ls_R_factor_gt 0.0472
_refine_ls_shift/su_max 0.000
_refine_ls_shift/su_mean 0.000
_refine_ls_structure_factor_coef Fsqd
_refine_ls_weighting_details 'calc w=1/[\s^2^(Fo^2^)+(0.065P)^2^+0.6452P] where P=(Fo^2^+2Fc^2^)/3'
_refine_ls_weighting_scheme calc
_refine_ls_wR_factor_gt 0.1203
_refine_ls_wR_factor_ref 0.1297
_reflns_number_gt 1551
_reflns_number_total 2155
_reflns_threshold_expression I>2\s(I)
_cod_data_source_file sq3188.cif
_cod_data_source_block polymorph_I
_cod_original_sg_symbol_H-M 'C 2/c'
_cod_database_code 2017069

loop_
_symmetry_equiv_pos_as_xyz
'x, y, z'
'-x, y, -z+1/2'
'x+1/2, y+1/2, z'
'-x+1/2, y+1/2, -z+1/2'
'-x, -y, -z'
'x, -y, z-1/2'
'-x+1/2, -y+1/2, -z'
'x+1/2, -y+1/2, z-1/2'

loop_
_atom_site_type_symbol
_atom_site_label
_atom_site_fract_x
_atom_site_fract_y
_atom_site_fract_z
_atom_site_U_iso_or_equiv
_atom_site_adp_type
_atom_site_calc_flag
_atom_site_refinement_flags
_atom_site_occupancy
_atom_site_disorder_assembly
_atom_site_disorder_group
C C1 0.53044(12) 0.63721(18) 0.49463(11) 0.0266(4) Uani d . 1 . .
C C2 0.44184(11) 0.62274(19) 0.50461(11) 0.0270(4) Uani d . 1 . .
C C3 0.40944(11) 0.47793(19) 0.51046(11) 0.0267(4) Uani d . 1 . .
C C4 0.38184(14) 0.7561(2) 0.50727(15) 0.0369(5) Uani d . 1 . .
H H4A 0.3328(18) 0.744(3) 0.4592(16) 0.071(2) Uiso d . 1 . .
H H4B 0.4097(17) 0.852(3) 0.5056(17) 0.071(2) Uiso d . 1 . .
H H4C 0.3560(17) 0.751(3) 0.5578(17) 0.071(2) Uiso d . 1 . .
C C5 0.31418(13) 0.4508(3) 0.52042(15) 0.0385(5) Uani d . 1 . .
H H5A 0.2764(17) 0.482(3) 0.4713(16) 0.071(2) Uiso d . 1 . .
H H5B 0.3033(17) 0.347(3) 0.5343(16) 0.071(2) Uiso d . 1 . .
H H5C 0.2984(16) 0.506(3) 0.5684(16) 0.071(2) Uiso d . 1 . .
N N1 0.56375(10) 0.79138(17) 0.48764(10) 0.0328(4) Uani d . 1 . .
O O1 0.56080(13) 0.84296(16) 0.41743(10) 0.0634(5) Uani d . 1 . .
O O2 0.59214(13) 0.85824(16) 0.55211(10) 0.0630(5) Uani d . 1 . .
C C6 0.41353(11) 0.66207(19) 0.75391(11) 0.0256(4) Uani d . 1 . .
C C7 0.45425(11) 0.80055(19) 0.75192(11) 0.0263(4) Uani d . 1 . .
C C8 0.45422(11) 0.52386(19) 0.75245(11) 0.0275(4) Uani d . 1 . .
C C9 0.40340(14) 0.9442(2) 0.75401(14) 0.0374(5) Uani d . 1 . .
H H9A 0.3470(18) 0.925(3) 0.7725(16) 0.071(2) Uiso d . 1 . .
H H9B 0.4396(17) 1.017(3) 0.7963(16) 0.071(2) Uiso d . 1 . .
H H9C 0.3921(17) 0.980(3) 0.7000(17) 0.071(2) Uiso d . 1 . .
C C10 0.40414(15) 0.3801(2) 0.75598(16) 0.0406(5) Uani d . 1 . .
H H10A 0.4121(17) 0.318(3) 0.7097(17) 0.071(2) Uiso d . 1 . .
H H10B 0.4254(17) 0.331(3) 0.8065(18) 0.071(2) Uiso d . 1 . .
H H10C 0.3452(19) 0.396(3) 0.7512(17) 0.071(2) Uiso d . 1 . .
N N2 0.31621(10) 0.66225(17) 0.75594(10) 0.0334(4) Uani d . 1 . .
O O3 0.29181(9) 0.6407(2) 0.82301(10) 0.0572(5) Uani d . 1 . .
O O4 0.26546(9) 0.68319(19) 0.68913(9) 0.0508(4) Uani d . 1 . .

loop_
_atom_site_aniso_label
_atom_site_aniso_U_11
_atom_site_aniso_U_22
_atom_site_aniso_U_33
_atom_site_aniso_U_12
_atom_site_aniso_U_13
_atom_site_aniso_U_23
C1 0.0308(9) 0.0199(9) 0.0285(9) -0.0017(7) 0.0031(7) 0.0009(6)
C2 0.0301(9) 0.0232(9) 0.0268(9) 0.0036(7) 0.0031(7) -0.0003(6)
C3 0.0262(9) 0.0262(9) 0.0273(9) 0.0014(7) 0.0033(7) -0.0020(7)
C4 0.0360(11) 0.0256(10) 0.0500(13) 0.0092(8) 0.0105(9) 0.0017(9)
C5 0.0314(10) 0.0366(11) 0.0488(13) -0.0007(9) 0.0105(9) -0.0049(9)
N1 0.0371(9) 0.0240(8) 0.0380(9) -0.0010(7) 0.0088(7) -0.0007(7)
O1 0.1080(14) 0.0399(9) 0.0445(10) -0.0202(8) 0.0193(9) 0.0085(7)
O2 0.1053(14) 0.0303(8) 0.0494(10) -0.0217(8) 0.0020(9) -0.0072(7)
C6 0.0211(8) 0.0279(9) 0.0278(9) -0.0010(7) 0.0040(7) 0.0009(7)
C7 0.0281(8) 0.0235(9) 0.0272(9) 0.0017(7) 0.0050(7) 0.0008(7)
C8 0.0301(9) 0.0229(9) 0.0281(9) -0.0043(7) 0.0015(7) 0.0004(7)
C9 0.0407(11) 0.0265(10) 0.0460(12) 0.0083(8) 0.0105(10) 0.0019(8)
C10 0.0423(12) 0.0259(10) 0.0517(14) -0.0094(9) 0.0031(10) 0.0024(9)
N2 0.0286(8) 0.0341(9) 0.0378(9) -0.0019(7) 0.0064(7) -0.0017(7)
O3 0.0364(8) 0.0937(14) 0.0448(9) -0.0099(8) 0.0165(7) 0.0072(8)
O4 0.0291(7) 0.0771(11) 0.0433(9) 0.0080(7) -0.0015(6) 0.0000(7)

loop_
_atom_type_symbol
_atom_type_description
_atom_type_scat_dispersion_real
_atom_type_scat_dispersion_imag
_atom_type_scat_source
C C 0.0033 0.0016 'International Tables Vol C Tables 4.2.6.8 and 6.1.1.4'
H H 0.0000 0.0000 'International Tables Vol C Tables 4.2.6.8 and 6.1.1.4'
N N 0.0061 0.0033 'International Tables Vol C Tables 4.2.6.8 and 6.1.1.4'
O O 0.0106 0.0060 'International Tables Vol C Tables 4.2.6.8 and 6.1.1.4'

loop_
_geom_angle_atom_site_label_1
_geom_angle_atom_site_label_2
_geom_angle_atom_site_label_3
_geom_angle_site_symmetry_1
_geom_angle_site_symmetry_3
_geom_angle
_geom_angle_publ_flag
C2 C1 C3 . 5_666 126.56(16) ?
C2 C1 N1 . . 116.45(14) ?
C3 C1 N1 5_666 . 116.98(15) ?
C1 C2 C3 . . 116.98(15) ?
C1 C2 C4 . . 122.00(16) ?
C3 C2 C4 . . 121.01(16) ?
C1 C3 C2 5_666 . 116.46(16) ?
C1 C3 C5 5_666 . 122.59(16) ?
C2 C3 C5 . . 120.94(16) ?
C2 C4 H4A . . 105.8(16) ?
C2 C4 H4B . . 116.2(15) ?
H4A C4 H4B . . 111(2) ?
C2 C4 H4C . . 109.0(16) ?
H4A C4 H4C . . 107(2) ?
H4B C4 H4C . . 108(2) ?
C3 C5 H5A . . 108.8(16) ?
C3 C5 H5B . . 112.5(16) ?
H5A C5 H5B . . 112(2) ?
C3 C5 H5C . . 111.9(15) ?
H5A C5 H5C . . 108(2) ?
H5B C5 H5C . . 103(2) ?
O2 N1 O1 . . 123.59(16) ?
O2 N1 C1 . . 118.38(16) ?
O1 N1 C1 . . 118.04(15) ?
C8 C6 C7 . . 126.74(16) ?
C8 C6 N2 . . 116.67(14) ?
C7 C6 N2 . . 116.58(14) ?
C6 C7 C7 . 2_656 116.65(10) ?
C6 C7 C9 . . 122.26(16) ?
C7 C7 C9 2_656 . 121.09(11) ?
C6 C8 C8 . 2_656 116.60(10) ?
C6 C8 C10 . . 122.53(17) ?
C8 C8 C10 2_656 . 120.86(11) ?
C7 C9 H9A . . 109.9(16) ?
C7 C9 H9B . . 110.0(14) ?
H9A C9 H9B . . 108(2) ?
C7 C9 H9C . . 107.2(17) ?
H9A C9 H9C . . 109(2) ?
H9B C9 H9C . . 113(2) ?
C8 C10 H10A . . 110.1(16) ?
C8 C10 H10B . . 109.9(16) ?
H10A C10 H10B . . 109(2) ?
C8 C10 H10C . . 111.3(18) ?
H10A C10 H10C . . 107(2) ?
H10B C10 H10C . . 110(2) ?
O3 N2 O4 . . 123.93(16) ?
O3 N2 C6 . . 118.70(15) ?
O4 N2 C6 . . 117.36(15) ?

loop_
_geom_bond_atom_site_label_1
_geom_bond_atom_site_label_2
_geom_bond_site_symmetry_2
_geom_bond_distance
_geom_bond_publ_flag
C1 C2 . 1.382(3) ?
C1 C3 5_666 1.385(2) ?
C1 N1 . 1.479(2) ?
C2 C3 . 1.394(2) ?
C2 C4 . 1.504(2) ?
C3 C1 5_666 1.385(2) ?
C3 C5 . 1.495(3) ?
C4 H4A . 0.97(3) ?
C4 H4B . 0.96(3) ?
C4 H4C . 0.95(3) ?
C5 H5A . 0.93(2) ?
C5 H5B . 0.97(3) ?
C5 H5C . 0.98(3) ?
N1 O2 . 1.201(2) ?
N1 O1 . 1.203(2) ?
C6 C8 . 1.383(2) ?
C6 C7 . 1.386(2) ?
C6 N2 . 1.476(2) ?
C7 C7 2_656 1.394(3) ?
C7 C9 . 1.501(2) ?
C8 C8 2_656 1.399(3) ?
C8 C10 . 1.498(3) ?
C9 H9A . 0.96(3) ?
C9 H9B . 1.02(3) ?
C9 H9C . 0.91(3) ?
C10 H10A . 0.95(3) ?
C10 H10B . 0.92(3) ?
C10 H10C . 0.89(3) ?
N2 O3 . 1.205(2) ?
N2 O4 . 1.212(2) ?

loop_
_geom_torsion_atom_site_label_1
_geom_torsion_atom_site_label_2
_geom_torsion_atom_site_label_3
_geom_torsion_atom_site_label_4
_geom_torsion_site_symmetry_1
_geom_torsion_site_symmetry_2
_geom_torsion_site_symmetry_3
_geom_torsion_site_symmetry_4
_geom_torsion
_geom_torsion_publ_flag
C3 C1 C2 C3 5_666 . . . 0.2(3) ?
N1 C1 C2 C3 . . . . 179.42(14) ?
C3 C1 C2 C4 5_666 . . . -178.51(17) ?
N1 C1 C2 C4 . . . . 0.7(3) ?
C1 C2 C3 C1 . . . 5_666 -0.2(3) ?
C4 C2 C3 C1 . . . 5_666 178.55(16) ?
C1 C2 C3 C5 . . . . -179.35(16) ?
C4 C2 C3 C5 . . . . -0.6(3) ?
C2 C1 N1 O2 . . . . 85.9(2) ?
C3 C1 N1 O2 5_666 . . . -94.8(2) ?
C2 C1 N1 O1 . . . . -94.0(2) ?
C3 C1 N1 O1 5_666 . . . 85.3(2) ?
C8 C6 C7 C7 . . . 2_656 0.0(3) ?
N2 C6 C7 C7 . . . 2_656 -178.62(18) ?
C8 C6 C7 C9 . . . . -179.86(17) ?
N2 C6 C7 C9 . . . . 1.6(3) ?
C7 C6 C8 C8 . . . 2_656 -0.7(3) ?
N2 C6 C8 C8 . . . 2_656 177.87(18) ?
C7 C6 C8 C10 . . . . 179.20(18) ?
N2 C6 C8 C10 . . . . -2.2(3) ?
C8 C6 N2 O3 . . . . 79.9(2) ?
C7 C6 N2 O3 . . . . -101.37(19) ?
C8 C6 N2 O4 . . . . -99.54(19) ?
C7 C6 N2 O4 . . . . 79.2(2) ?
